data_2206777
loop_
_publ_author_name
'Asker, Erol'
'Masnovi, John'

_publ_section_title
;
 1,3-Bis(9-ethylcarbazol-3-yl)propane
;
_journal_coeditor_code OM6253
_journal_issue 9
_journal_name_full 'Acta Crystallographica Section E'
_journal_page_first o2781
_journal_page_last o2783
_journal_paper_doi 10.1107/S1600536805024050
_journal_volume 61
_journal_year 2005
_chemical_formula_iupac 'C31 H30 N2'
_chemical_formula_moiety 'C31 H30 N2'
_chemical_formula_sum 'C31 H30 N2'
_chemical_formula_weight 430.57
_chemical_name_common 1,3-bis(9-ethylcarbazol-3-yl)propane
_chemical_name_systematic 1,3-bis(9-ethyl-9H-carbazol-3-yl)propane
_space_group_IT_number 29
_symmetry_cell_setting orthorhombic
_symmetry_space_group_name_Hall 'P -2ac 2a'
_symmetry_space_group_name_H-M 'P 21 c a'
_audit_creation_method 'WinGX routine CIF_UPDATE'
_cell_angle_alpha 90
_cell_angle_beta 90
_cell_angle_gamma 90
_cell_formula_units_Z 4
_cell_length_a 8.1950(8)
_cell_length_b 11.1921(8)
_cell_length_c 26.931(3)
_cell_measurement_reflns_used 25
_cell_measurement_temperature 293(2)
_cell_measurement_theta_max 13.95
_cell_measurement_theta_min 3.95
_cell_volume 2470.1(4)
_computing_cell_refinement 'CAD-4-PC Software'
_computing_data_collection 'CAD-4-PC Software (Enraf--Nonius, 1993)'
_computing_data_reduction 'DATRD2  in NRCVAX (Gabe <i>et al.</i>, 1989)'
_computing_molecular_graphics 'ORTEP-3 for Windows (Farrugia, 1997) and PLATON (Spek, 2003)'
_computing_publication_material 'WinGX (Farrugia, 1999)'
_computing_structure_refinement 'SHELXL97 (Sheldrick, 1997)'
_computing_structure_solution 'SHELXS97 (Sheldrick, 1997)'
_diffrn_measured_fraction_theta_full 1
_diffrn_measured_fraction_theta_max 1
_diffrn_measurement_device 'Enraf--Nonius CAD-4'
_diffrn_measurement_method \w
_diffrn_radiation_monochromator graphite
_diffrn_radiation_source 'fine-focus sealed tube'
_diffrn_radiation_type MoK\a
_diffrn_radiation_wavelength 0.71073
_diffrn_reflns_av_R_equivalents 0.0225
_diffrn_reflns_limit_h_max 9
_diffrn_reflns_limit_h_min -9
_diffrn_reflns_limit_k_max 13
_diffrn_reflns_limit_k_min -12
_diffrn_reflns_limit_l_max 32
_diffrn_reflns_limit_l_min -31
_diffrn_reflns_number 3373
_diffrn_reflns_theta_full 25.08
_diffrn_reflns_theta_max 25.08
_diffrn_reflns_theta_min 1.51
_diffrn_standards_decay_% 1.0
_diffrn_standards_interval_time 120
_diffrn_standards_number 3
_exptl_absorpt_coefficient_mu 0.067
_exptl_absorpt_correction_type none
_exptl_crystal_colour colorless
_exptl_crystal_density_diffrn 1.158
_exptl_crystal_density_method 'not measured'
_exptl_crystal_description plate
_exptl_crystal_F_000 920
_exptl_crystal_size_max 0.36
_exptl_crystal_size_mid 0.32
_exptl_crystal_size_min 0.23
_refine_diff_density_max 0.134
_refine_diff_density_min -0.109
_refine_ls_extinction_method none
_refine_ls_goodness_of_fit_ref 0.956
_refine_ls_hydrogen_treatment constr
_refine_ls_matrix_type full
_refine_ls_number_parameters 298
_refine_ls_number_reflns 2370
_refine_ls_number_restraints 1
_refine_ls_restrained_S_all 0.956
_refine_ls_R_factor_gt 0.0515
_refine_ls_shift/su_max 0
_refine_ls_structure_factor_coef Fsqd
_refine_ls_weighting_details 'calc w = 1/[\s^2^(Fo^2^)+(0.064P)^2^] where P = (Fo^2^+2Fc^2^)/3'
_refine_ls_weighting_scheme calc
_refine_ls_wR_factor_ref 0.129
_reflns_number_gt 1246
_reflns_number_total 2370
_reflns_threshold_expression I>2\s(I)
_cod_data_source_file om6253.cif
_cod_data_source_block I
_cod_original_cell_volume 2470.1(3)
_cod_database_code 2206777
_cod_database_fobs_code 2206777

loop_
_symmetry_equiv_pos_as_xyz
'x, y, z'
'x+1/2, y, -z+1/2'
'x+1/2, -y, -z'
'x, -y, z+1/2'

loop_
_atom_site_label
_atom_site_fract_x
_atom_site_fract_y
_atom_site_fract_z
_atom_site_U_iso_or_equiv
_atom_site_adp_type
_atom_site_calc_flag
_atom_site_refinement_flags
_atom_site_occupancy
_atom_site_type_symbol
N' 0.1232(4) 0.1271(4) 0.35003(14) 0.0692(11) Uani d . 1 N
N 0.8690(5) -0.6545(4) 0.49351(15) 0.0776(12) Uani d . 1 N
C1' 0.1921(6) -0.0892(5) 0.34734(19) 0.0796(14) Uani d . 1 C
C1 0.9753(8) -0.4785(5) 0.4441(2) 0.0878(15) Uani d . 1 C
C2' 0.3075(7) -0.1686(5) 0.3306(2) 0.0851(16) Uani d . 1 C
C2 0.9478(8) -0.4130(5) 0.4025(2) 0.0886(16) Uani d . 1 C
C3' 0.4458(6) -0.1323(5) 0.30350(18) 0.0740(14) Uani d . 1 C
C3 0.8246(7) -0.4404(5) 0.36885(19) 0.0757(14) Uani d . 1 C
C4' 0.4619(6) -0.0143(5) 0.29139(15) 0.0686(12) Uani d . 1 C
C4 0.7231(6) -0.5343(4) 0.37911(17) 0.0696(13) Uani d . 1 C
C4A' 0.3482(5) 0.0672(5) 0.30766(15) 0.0608(12) Uani d . 1 C
C4A 0.7446(6) -0.6025(4) 0.42122(16) 0.0628(12) Uani d . 1 C
C4B' 0.3339(6) 0.1951(5) 0.30329(16) 0.0623(12) Uani d . 1 C
C4B 0.6622(6) -0.7041(4) 0.44167(16) 0.0688(13) Uani d . 1 C
C5' 0.4285(6) 0.2828(5) 0.27995(18) 0.0797(15) Uani d . 1 C
C5 0.5276(6) -0.7719(6) 0.4272(2) 0.0918(17) Uani d . 1 C
C6' 0.3795(7) 0.3992(6) 0.2839(2) 0.0888(17) Uani d . 1 C
C6 0.4822(9) -0.8685(6) 0.4548(3) 0.1085(19) Uani d . 1 C
C7' 0.2423(8) 0.4296(6) 0.3108(2) 0.0976(18) Uani d . 1 C
C7 0.5673(11) -0.8984(6) 0.4972(3) 0.120(2) Uani d . 1 C
C8' 0.1474(7) 0.3460(5) 0.33397(19) 0.0820(15) Uani d . 1 C
C8 0.6983(9) -0.8324(6) 0.5137(2) 0.0959(18) Uani d . 1 C
C8A' 0.1935(5) 0.2285(5) 0.33006(16) 0.0639(12) Uani d . 1 C
C8A 0.7445(7) -0.7365(5) 0.48570(18) 0.0728(14) Uani d . 1 C
C9A' 0.2131(6) 0.0296(5) 0.33634(17) 0.0643(12) Uani d . 1 C
C9A 0.8723(6) -0.5735(5) 0.4541(2) 0.0702(13) Uani d . 1 C
C10' -0.0316(6) 0.1234(5) 0.37672(18) 0.0794(14) Uani d . 1 C
C10 0.9940(8) -0.6628(5) 0.5313(2) 0.107(2) Uani d . 1 C
C11' -0.1736(7) 0.1014(7) 0.3419(2) 0.118(2) Uani d . 1 C
C11 1.1351(10) -0.7386(7) 0.5159(3) 0.148(3) Uani d . 1 C
C12' 0.5749(8) -0.2233(5) 0.29012(19) 0.0947(17) Uani d . 1 C
C12 0.7946(8) -0.3616(5) 0.3240(2) 0.0966(18) Uani d . 1 C
C13 0.6555(9) -0.2732(5) 0.33376(19) 0.109(2) Uani d . 1 C
H1' 0.1024 -0.1151 0.3656 0.095 Uiso calc R 1 H
H1 1.0613 -0.4601 0.4653 0.105 Uiso calc R 1 H
H10A -0.0479 0.1987 0.3939 0.095 Uiso calc R 1 H
H10B -0.0279 0.0604 0.4014 0.095 Uiso calc R 1 H
H10C 0.9464 -0.6959 0.5613 0.129 Uiso calc R 1 H
H10D 1.0331 -0.5832 0.539 0.129 Uiso calc R 1 H
H11A -0.2735 0.1007 0.3605 0.178 Uiso calc R 1 H
H11B -0.1594 0.0257 0.3256 0.178 Uiso calc R 1 H
H11C -0.1777 0.1638 0.3174 0.178 Uiso calc R 1 H
H11D 1.2127 -0.7428 0.5425 0.222 Uiso calc R 1 H
H11E 1.1861 -0.7042 0.4872 0.222 Uiso calc R 1 H
H11F 1.0972 -0.8175 0.5081 0.222 Uiso calc R 1 H
H12A 0.7673 -0.4112 0.2956 0.116 Uiso calc R 1 H
H12B 0.8934 -0.3178 0.3161 0.116 Uiso calc R 1 H
H12C 0.5248 -0.2876 0.2714 0.114 Uiso calc R 1 H
H12D 0.6561 -0.1858 0.269 0.114 Uiso calc R 1 H
H13A 0.5736 -0.3132 0.3538 0.13 Uiso calc R 1 H
H13B 0.6984 -0.2076 0.3533 0.13 Uiso calc R 1 H
H2' 0.2938 -0.2494 0.3375 0.102 Uiso calc R 1 H
H2 1.0139 -0.3472 0.3963 0.106 Uiso calc R 1 H
H4' 0.5497 0.0109 0.2722 0.082 Uiso calc R 1 H
H4 0.6385 -0.5524 0.3574 0.084 Uiso calc R 1 H
H5 0.4691 -0.7514 0.3989 0.11 Uiso calc R 1 H
H5' 0.5219 0.2625 0.2623 0.096 Uiso calc R 1 H
H6 0.3934 -0.9145 0.445 0.13 Uiso calc R 1 H
H6' 0.4394 0.4588 0.2681 0.107 Uiso calc R 1 H
H7' 0.2134 0.5097 0.3133 0.117 Uiso calc R 1 H
H7 0.5352 -0.9653 0.5152 0.144 Uiso calc R 1 H
H8' 0.0548 0.368 0.3518 0.098 Uiso calc R 1 H
H8 0.7531 -0.8523 0.5427 0.115 Uiso calc R 1 H

loop_
_atom_site_aniso_label
_atom_site_aniso_U_11
_atom_site_aniso_U_22
_atom_site_aniso_U_33
_atom_site_aniso_U_12
_atom_site_aniso_U_13
_atom_site_aniso_U_23
N' 0.056(2) 0.081(3) 0.071(3) 0.010(2) 0.009(2) -0.006(2)
N 0.089(3) 0.082(3) 0.062(3) 0.008(3) -0.016(2) -0.010(2)
C1' 0.064(3) 0.083(4) 0.091(4) 0.008(3) 0.004(3) 0.000(3)
C1 0.083(3) 0.085(4) 0.095(4) 0.002(4) -0.020(4) -0.017(3)
C2 0.085(4) 0.075(4) 0.105(4) 0.003(3) -0.003(4) -0.009(3)
C2' 0.091(4) 0.068(3) 0.096(4) -0.001(3) -0.015(4) 0.000(3)
C3' 0.069(4) 0.091(4) 0.062(3) 0.015(3) -0.008(3) -0.017(3)
C3 0.073(3) 0.074(4) 0.079(4) 0.027(3) 0.012(3) 0.001(3)
C4 0.057(3) 0.083(3) 0.069(3) 0.020(3) 0.002(3) -0.009(3)
C4' 0.070(3) 0.084(4) 0.052(3) 0.010(3) 0.001(3) -0.002(3)
C4A' 0.049(3) 0.085(4) 0.049(2) 0.013(3) -0.003(2) -0.011(3)
C4A 0.063(3) 0.074(3) 0.051(3) 0.017(3) -0.007(3) -0.012(3)
C4B' 0.056(3) 0.076(4) 0.056(3) 0.004(3) -0.013(3) -0.003(3)
C4B 0.062(3) 0.079(3) 0.065(3) 0.014(3) 0.001(3) -0.012(3)
C5' 0.067(3) 0.094(4) 0.078(3) 0.000(3) -0.004(3) 0.007(3)
C5 0.067(4) 0.120(5) 0.089(4) -0.005(4) -0.003(3) -0.018(4)
C6' 0.086(4) 0.086(5) 0.094(4) -0.002(3) -0.017(3) 0.016(3)
C6 0.095(4) 0.127(5) 0.103(5) -0.030(4) 0.015(4) -0.005(4)
C7' 0.086(4) 0.092(4) 0.115(5) 0.007(4) -0.014(4) -0.016(4)
C7 0.127(6) 0.105(5) 0.127(6) -0.017(5) 0.032(5) 0.000(5)
C8' 0.062(3) 0.093(4) 0.091(4) 0.008(3) -0.003(3) -0.016(3)
C8 0.114(5) 0.094(4) 0.080(4) 0.017(4) 0.013(4) 0.002(3)
C8A' 0.056(3) 0.077(3) 0.059(3) 0.007(3) -0.006(2) -0.003(3)
C8A 0.076(3) 0.071(4) 0.072(3) 0.009(3) 0.001(3) -0.012(3)
C9A' 0.051(3) 0.080(4) 0.062(3) 0.001(3) -0.005(3) -0.006(3)
C9A 0.069(3) 0.071(3) 0.071(3) 0.007(3) -0.013(3) -0.016(3)
C10' 0.064(3) 0.104(4) 0.071(3) 0.012(3) 0.011(3) -0.005(3)
C10 0.123(5) 0.112(5) 0.087(4) -0.003(4) -0.050(4) -0.010(3)
C11' 0.062(3) 0.175(6) 0.119(5) -0.004(4) 0.005(4) -0.042(4)
C11 0.113(5) 0.167(7) 0.163(6) 0.031(6) -0.061(5) -0.021(6)
C12' 0.106(4) 0.096(4) 0.081(4) 0.028(4) 0.000(3) -0.016(3)
C12 0.111(5) 0.093(4) 0.086(4) 0.035(4) 0.010(3) 0.001(3)
C13 0.148(6) 0.094(4) 0.085(4) 0.064(4) -0.004(4) -0.001(3)

loop_
_atom_type_symbol
_atom_type_description
_atom_type_scat_dispersion_real
_atom_type_scat_dispersion_imag
_atom_type_scat_source
C C 0.0033 0 'International Tables Vol C Tables 4.2.6.8 and 6.1.1.4'
H H 0 0 'International Tables Vol C Tables 4.2.6.8 and 6.1.1.4'
N N 0.0061 0 'International Tables Vol C Tables 4.2.6.8 and 6.1.1.4'

loop_
_geom_angle_atom_site_label_1
_geom_angle_atom_site_label_2
_geom_angle_atom_site_label_3
_geom_angle
_geom_angle_publ_flag
N' C10' C11' 111.5(4) n
N C10 C11 112.9(5) n
N' C10' H10A 109.3 n
N' C10' H10B 109.3 n
N C10 H10C 109 n
N C10 H10D 109 n
N C8A C4B 108.0(5) y
N' C8A' C4B' 108.8(4) y
N' C9A' C1' 130.3(5) n
N C9A C4A 108.3(5) y
N' C9A' C4A' 109.3(4) y
C1' C2' C3' 122.5(5) y
C1 C2 C3 122.7(6) y
C1 C2 H2 118.7 n
C1' C2' H2' 118.8 n
C1' C9A' C4A' 120.3(5) y
C1 C9A C4A 120.5(5) y
C1 C9A N 131.2(5) n
C2' C1' C9A' 118.0(5) y
C2 C1 C9A 118.3(5) y
C2 C1 H1 120.8 n
C2' C1' H1' 121 n
C2' C3' C12' 119.5(5) n
C2 C3 C12 120.6(6) n
C3 C12 C13 111.1(5) n
C3 C12 H12A 109.4 n
C3 C12 H12B 109.4 n
C3' C12' H12C 109.1 n
C3' C12' H12D 109.1 n
C3 C2 H2 118.7 n
C3' C2' H2' 118.8 n
C3' C4' C4A' 119.9(5) y
C3 C4 H4 119.5 n
C3' C4' H4' 120 n
C4 C3 C12 120.6(5) n
C4' C3' C12' 121.7(5) n
C4 C3 C2 118.6(5) y
C4' C3' C2' 118.7(5) y
C4' C4A' C4B' 133.4(5) n
C4 C4A C4B 134.0(5) n
C4 C4A C9A 119.0(5) y
C4' C4A' C9A' 120.5(5) y
C4A C4 C3 120.9(5) y
C4A C4 H4 119.5 n
C4A' C4' H4' 120 n
C4B C5 H5 120.1 n
C4B' C5' H5' 120.9 n
C5' C4B' C4A' 133.5(5) n
C5 C4B C4A 134.3(5) n
C5 C4B C8A 118.2(5) y
C5' C4B' C8A' 119.7(5) y
C5' C6' C7' 120.9(6) y
C5' C6' H6' 119.5 n
C5 C6 H6 119.8 n
C6' C5' C4B' 118.1(5) y
C6 C5 C4B 119.7(6) y
C6 C5 H5 120.1 n
C6' C5' H5' 120.9 n
C6 C7 C8 122.1(7) y
C6' C7' H7' 118.8 n
C6 C7 H7 119 n
C7 C6 C5 120.3(6) y
C7' C6' H6' 119.5 n
C7 C6 H6 119.8 n
C7' C8' C8A' 117.6(5) y
C7' C8' H8' 121.2 n
C7 C8 H8 121.3 n
C8' C7' C6' 122.3(6) y
C8' C7' H7' 118.8 n
C8 C7 H7 119 n
C8' C8A' C4B' 121.3(5) y
C8 C8A C4B 122.2(6) y
C8 C8A N 129.8(6) n
C8' C8A' N' 129.9(5) n
C8A' C4B' C4A' 106.7(4) y
C8A C4B C4A 107.5(4) y
C8A C8 C7 117.4(6) y
C8A' C8' H8' 121.2 n
C8A C8 H8 121.3 n
C8A' N' C10' 125.3(4) n
C8A N C10 125.7(5) n
C8A N C9A 109.1(4) y
C9A C1 H1 120.8 n
C9A' C1' H1' 121 n
C9A' C4A' C4B' 106.1(4) y
C9A C4A C4B 106.9(4) y
C9A N C10 124.3(5) n
C9A' N' C10' 125.4(4) n
C9A' N' C8A' 109.0(4) y
C10' C11' H11A 109.5 n
C10' C11' H11B 109.5 n
C10' C11' H11C 109.5 n
C10 C11 H11D 109.5 n
C10 C11 H11E 109.5 n
C10 C11 H11F 109.5 n
C11' C10' H10A 109.3 n
C11' C10' H10B 109.3 n
C11 C10 H10C 109 n
C11 C10 H10D 109 n
C12' C13 C12 116.5(5) n
C12 C13 H13A 108.2 n
C12' C13 H13A 108.2 n
C12 C13 H13B 108.2 n
C12' C13 H13B 108.2 n
C13 C12' C3' 112.5(4) n
C13 C12 H12A 109.4 n
C13 C12 H12B 109.4 n
C13 C12' H12C 109.1 n
C13 C12' H12D 109.1 n
H10A C10' H10B 108 n
H10C C10 H10D 107.8 n
H11A C11' H11B 109.5 n
H11A C11' H11C 109.5 n
H11B C11' H11C 109.5 n
H11D C11 H11E 109.5 n
H11D C11 H11F 109.5 n
H11E C11 H11F 109.5 ?
H12A C12 H12B 108 n
H12C C12' H12D 107.8 n
H13A C13 H13B 107.3 n

loop_
_geom_bond_atom_site_label_1
_geom_bond_atom_site_label_2
_geom_bond_distance
_geom_bond_publ_flag
N C10 1.446(6) n
N' C10' 1.459(6) n
N C8A 1.389(7) n
N' C9A' 1.367(6) n
N C9A 1.396(6) n
C1 C2 1.356(7) y
C1' C2' 1.373(7) n
C1' C9A' 1.373(6) n
C1 H1 0.93 n
C1' H1' 0.93 n
C2 H2 0.93 n
C2' H2' 0.93 n
C3' C12' 1.513(7) n
C3 C12 1.515(7) y
C3 C2 1.391(7) n
C3' C2' 1.409(7) y
C3' C4' 1.366(6) n
C4 C3 1.369(6) n
C4' C4A' 1.376(6) n
C4 H4 0.93 n
C4' H4' 0.93 n
C4A C4 1.378(6) n
C4A C4B 1.433(6) y
C4A C9A 1.408(6) y
C4A' C9A' 1.414(6) y
C4B' C4A' 1.441(6) y
C4B C5 1.394(7) n
C4B' C5' 1.400(7) y
C4B' C8A' 1.408(6) y
C5 C6 1.363(8) n
C5' C6' 1.367(7) n
C5 H5 0.93 n
C5' H5' 0.93 n
C6 C7 1.379(9) n
C6' C7' 1.381(8) n
C6 H6 0.93 n
C6' H6' 0.93 n
C7 C8 1.376(9) n
C7 H7 0.93 n
C7' H7' 0.93 n
C8' C7' 1.367(8) n
C8 H8 0.93 n
C8' H8' 0.93 n
C8A C4B 1.412(7) y
C8A C8 1.365(7) n
C8A' C8' 1.373(6) n
C8A' N' 1.382(5) n
C9A C1 1.384(7) n
C10 C11 1.493(9) n
C10' C11' 1.515(7) n
C10' H10A 0.97 n
C10' H10B 0.97 n
C10 H10C 0.97 n
C10 H10D 0.97 n
C11' H11A 0.96 n
C11' H11B 0.96 n
C11' H11C 0.96 n
C11 H11D 0.96 n
C11 H11E 0.96 n
C11 H11F 0.96 n
C12 C13 1.532(7) n
C12 H12A 0.97 n
C12 H12B 0.97 n
C12' H12C 0.97 n
C12' H12D 0.97 n
C13 C12' 1.459(7) n
C13 H13A 0.97 n
C13 H13B 0.97 n

loop_
_geom_torsion_atom_site_label_1
_geom_torsion_atom_site_label_2
_geom_torsion_atom_site_label_3
_geom_torsion_atom_site_label_4
_geom_torsion
_geom_torsion_publ_flag
N C8A C4B C4A 2.7(5) n
N C8A C4B C5 -177.8(4) n
N' C8A' C8' C7' 178.8(5) n
N C8A C8 C7 179.1(5) n
N C9A C1 C2 -179.1(5) n
C2' C1' C9A' C4A' 1.4(7) n
C2' C1' C9A' N' -176.5(5) n
C2' C3' C12' C13 -64.0(7) n
C2 C3 C12 C13 -97.3(6) n
C2' C3' C4' C4A' 3.0(6) n
C3 C12 C13 C12' -158.6(6) n
C3' C4' C4A' C4B' 177.0(5) n
C3' C4' C4A' C9A' -0.9(6) n
C4' C3' C12' C13 113.8(6) n
C4 C3 C12 C13 77.5(6) n
C4 C3 C2 C1 2.7(8) n
C4' C3' C2' C1' -3.1(7) n
C4 C4A C4B C5 -1.0(9) n
C4 C4A C4B C8A 178.5(5) n
C4 C4A C9A C1 -0.5(6) n
C4' C4A' C9A' C1' -1.4(7) n
C4' C4A' C9A' N' 176.9(4) n
C4 C4A C9A N 179.9(4) n
C4A C4 C3 C12 -176.6(4) n
C4A C4 C3 C2 -1.6(7) n
C4A C4B C5 C6 177.6(5) n
C4A' C4B' C5' C6' -179.1(5) n
C4A' C4B' C8A' C8' 178.7(4) n
C4A' C4B' C8A' N' -0.2(5) n
C4A C9A C1 C2 1.4(7) n
C4B C4A C4 C3 -179.6(5) n
C4B C4A C9A C1 179.6(4) n
C4B' C4A' C9A' C1' -179.8(4) n
C4B C4A C9A N 0.0(5) n
C4B' C4A' C9A' N' -1.5(5) n
C4B C5 C6 C7 0.9(9) n
C4B' C5' C6' C7' 1.1(8) n
C4B' C8A' C8' C7' 0.2(7) n
C4B C8A C8 C7 0.5(7) n
C4B' C8A' N' C10' -174.6(4) n
C4B' C8A' N' C9A' -0.8(5) n
C5' C4B' C4A' C4' 1.8(8) n
C5' C4B' C4A' C9A' 179.8(5) n
C5' C4B' C8A' C8' -0.3(7) n
C5' C4B' C8A' N' -179.2(4) n
C5 C6 C7 C8 0.9(10) n
C5' C6' C7' C8' -1.2(8) n
C6 C7 C8 C8A -1.5(9) n
C8 C8A C4B C4A -178.5(4) n
C8 C8A C4B C5 1.1(7) n
C8' C8A' N' C10' 6.7(7) n
C8' C8A' N' C9A' -179.5(5) n
C8A' C4B' C4A' C4' -177.1(4) n
C8A' C4B' C4A' C9A' 1.0(5) n
C8A' C4B' C5' C6' -0.4(7) n
C8A C4B C5 C6 -1.8(7) n
C8A' C8' C7' C6' 0.5(8) n
C8A N C10 C11 84.1(7) n
C8A' N' C10' C11' 90.1(6) n
C8A N C9A C1 -177.9(5) n
C8A' N' C9A' C1' 179.5(5) n
C8A' N' C9A' C4A' 1.4(5) n
C8A N C9A C4A 1.7(5) n
C9A' C1' C2' C3' 0.8(7) n
C9A C1 C2 C3 -2.6(8) n
C9A C4A C4 C3 0.6(6) n
C9A C4A C4B C5 178.9(5) n
C9A C4A C4B C8A -1.7(5) n
C9A' N' C10' C11' -82.7(6) n
C9A N C10 C11 -84.2(7) n
C9A N C8A C4B -2.7(5) n
C9A N C8A C8 178.6(5) n
C10 N C8A C4B -172.5(5) n
C10 N C8A C8 8.7(8) n
C10' N' C9A' C1' -6.7(8) n
C10 N C9A C1 -7.9(8) n
C10 N C9A C4A 171.6(5) n
C10' N' C9A' C4A' 175.2(4) n
C12 C13 C12' C3' -176.9(5) n
C12' C3' C2' C1' 174.8(5) n
C12 C3 C2 C1 177.7(5) n
C12' C3' C4' C4A' -174.8(4) n

loop_
_cod_related_entry_id
_cod_related_entry_database
_cod_related_entry_code
1 ChemSpider 21128920
